data_4324878
loop_
_publ_author_name
'Mario Latronico'
'Piero Mastrorilli'
'Vito Gallo'
'Maria Michela Dell'Anna'
'Francesco Creati'
'Nazzareno Re'
'Ulli Englert'

_publ_contact_author_address
;
      Institut fuer Anorganische Chemie
      RWTH Aachen
      Landoltweg 1
      52074 Aachen
      Germany
;
_publ_contact_author_email ullrich.englert@ac.rwth-aachen.de
_publ_contact_author_fax 0049-241-8092288
_publ_contact_author_name 'Ulli Englert'
_publ_contact_author_phone 0049-241-8094666
_publ_section_title
;
 Hydrido Phosphanido Bridged Polynuclear Complexes Obtained by Protonation
 of a Phosphinito Bridged Pt(I) Complex with HBF4 and HF
;
_journal_name_full 'Inorganic Chemistry'
_journal_page_first 3539
_journal_page_last 3558
_journal_paper_doi 10.1021/ic102475e
_journal_volume 50
_journal_year 2011
_chemical_formula_moiety 'C50 H95 N O P4 Pt2, 2(B F4)'
_chemical_formula_sum 'C50 H95 B2 F8 N O P4 Pt2'
_chemical_formula_weight 1413.95
_chemical_name_systematic
; 
 ? 
;
_space_group_IT_number 14
_symmetry_cell_setting monoclinic
_symmetry_space_group_name_Hall '-P 2ybc'
_symmetry_space_group_name_H-M 'P 1 21/c 1'
_atom_sites_solution_hydrogens geom
_atom_sites_solution_primary direct
_atom_sites_solution_secondary difmap
_audit_creation_method SHELXL-97
_cell_angle_alpha 90.00
_cell_angle_beta 91.215(2)
_cell_angle_gamma 90.00
_cell_formula_units_Z 4
_cell_length_a 12.9836(6)
_cell_length_b 22.6964(11)
_cell_length_c 19.8898(10)
_cell_measurement_reflns_used 6717
_cell_measurement_temperature 110(2)
_cell_measurement_theta_max 22.04
_cell_measurement_theta_min 2.24
_cell_volume 5859.8(5)
_computing_cell_refinement SMART
_computing_data_collection 'SMART (Bruker, 2001)'
_computing_data_reduction 'SAINT (Bruker, 1999)'
_computing_molecular_graphics 'PLATON (Spek, 2003)'
_computing_publication_material 'SHELXL97 (Sheldrick, 1997b)'
_computing_structure_refinement 'SHELXL97 (Sheldrick, 1997b)'
_computing_structure_solution 'SHELXS97 (Sheldrick, 1997a)'
_diffrn_ambient_temperature 110(2)
_diffrn_measured_fraction_theta_full 1.000
_diffrn_measured_fraction_theta_max 1.000
_diffrn_measurement_device_type 'CCD area detector'
_diffrn_measurement_method '\w scans'
_diffrn_radiation_monochromator graphite
_diffrn_radiation_source 'fine-focus sealed tube'
_diffrn_radiation_type MoK\a
_diffrn_radiation_wavelength 0.71073
_diffrn_reflns_av_R_equivalents 0.1211
_diffrn_reflns_av_sigmaI/netI 0.1042
_diffrn_reflns_limit_h_max 16
_diffrn_reflns_limit_h_min -17
_diffrn_reflns_limit_k_max 29
_diffrn_reflns_limit_k_min -29
_diffrn_reflns_limit_l_max 26
_diffrn_reflns_limit_l_min -26
_diffrn_reflns_number 97869
_diffrn_reflns_theta_full 28.00
_diffrn_reflns_theta_max 28.00
_diffrn_reflns_theta_min 2.05
_exptl_absorpt_coefficient_mu 4.939
_exptl_absorpt_correction_T_max 0.87
_exptl_absorpt_correction_T_min 0.51
_exptl_absorpt_correction_type multi-scan
_exptl_absorpt_process_details SADABS
_exptl_crystal_colour colourless
_exptl_crystal_density_diffrn 1.603
_exptl_crystal_description rod
_exptl_crystal_F_000 2832
_exptl_crystal_size_max 0.16
_exptl_crystal_size_mid 0.03
_exptl_crystal_size_min 0.03
_refine_diff_density_max 1.605
_refine_diff_density_min -2.156
_refine_diff_density_rms 0.251
_refine_ls_extinction_method none
_refine_ls_goodness_of_fit_ref 1.019
_refine_ls_hydrogen_treatment mixed
_refine_ls_matrix_type full
_refine_ls_number_parameters 618
_refine_ls_number_reflns 14137
_refine_ls_number_restraints 62
_refine_ls_restrained_S_all 1.032
_refine_ls_R_factor_all 0.0828
_refine_ls_R_factor_gt 0.0529
_refine_ls_shift/su_max 0.001
_refine_ls_shift/su_mean 0.000
_refine_ls_structure_factor_coef Fsqd
_refine_ls_weighting_details 'calc w=1/[\s^2^(Fo^2^)+(0.0140P)^2^+0.0000P] where P=(Fo^2^+2Fc^2^)/3'
_refine_ls_weighting_scheme calc
_refine_ls_wR_factor_gt 0.0818
_refine_ls_wR_factor_ref 0.0890
_reflns_number_gt 10428
_reflns_number_total 14137
_reflns_threshold_expression >2sigma(I)
_cod_data_source_file ic102475e_si_002_1.cif
_cod_data_source_block pm21
_cod_original_sg_symbol_H-M 'P 1 21/c 1 '
_cod_database_code 4324878

loop_
_symmetry_equiv_pos_as_xyz
'x, y, z'
'-x, y+1/2, -z+1/2'
'-x, -y, -z'
'x, -y-1/2, z-1/2'

loop_
_atom_site_label
_atom_site_type_symbol
_atom_site_fract_x
_atom_site_fract_y
_atom_site_fract_z
_atom_site_U_iso_or_equiv
_atom_site_adp_type
_atom_site_occupancy
_atom_site_symmetry_multiplicity
_atom_site_calc_flag
_atom_site_refinement_flags
Pt1 Pt 0.42289(2) 0.173658(12) 0.221096(14) 0.01827(7) Uani 1 1 d D
Pt2 Pt 0.20903(2) 0.196437(12) 0.216743(13) 0.01786(7) Uani 1 1 d D
H3 H 0.3037(12) 0.149(2) 0.210(2) 0.001(14) Uiso 1 1 d D
P1 P 0.34472(14) 0.25914(8) 0.24062(9) 0.0182(4) Uani 1 1 d .
P2 P 0.59019(14) 0.19605(9) 0.24229(9) 0.0230(4) Uani 1 1 d .
H2 H 0.5917 0.2354 0.2650 0.028 Uiso 1 1 calc R
P3 P 0.12296(15) 0.10849(9) 0.20265(10) 0.0256(5) Uani 1 1 d .
P4 P 0.06476(16) 0.25303(9) 0.21274(10) 0.0277(5) Uani 1 1 d .
H4 H 0.0100 0.2246 0.1979 0.033 Uiso 1 1 calc R
O1 O 0.0017(4) 0.1174(2) 0.1926(3) 0.0482(16) Uani 1 1 d .
H1 H -0.0273 0.0844 0.1904 0.072 Uiso 1 1 calc R
N1 N 0.4621(4) 0.0875(3) 0.1963(3) 0.0250(14) Uani 1 1 d .
C1 C 0.3514(5) 0.2885(3) 0.3262(3) 0.0183(15) Uani 1 1 d .
H1A H 0.3026 0.3225 0.3274 0.022 Uiso 1 1 calc R
C2 C 0.3125(5) 0.2428(3) 0.3781(3) 0.0200(16) Uani 1 1 d .
H2A H 0.2438 0.2281 0.3635 0.024 Uiso 1 1 calc R
H2B H 0.3603 0.2088 0.3801 0.024 Uiso 1 1 calc R
C3 C 0.3054(6) 0.2704(3) 0.4476(3) 0.0271(18) Uani 1 1 d .
H3A H 0.2862 0.2398 0.4805 0.033 Uiso 1 1 calc R
H3B H 0.2506 0.3008 0.4469 0.033 Uiso 1 1 calc R
C4 C 0.4077(5) 0.2987(3) 0.4701(3) 0.0255(17) Uani 1 1 d .
H4A H 0.3980 0.3195 0.5132 0.031 Uiso 1 1 calc R
H4B H 0.4595 0.2673 0.4779 0.031 Uiso 1 1 calc R
C5 C 0.4485(5) 0.3419(3) 0.4189(3) 0.0238(17) Uani 1 1 d .
H5A H 0.5174 0.3561 0.4338 0.029 Uiso 1 1 calc R
H5B H 0.4018 0.3763 0.4154 0.029 Uiso 1 1 calc R
C6 C 0.4560(5) 0.3120(3) 0.3498(3) 0.0225(17) Uani 1 1 d .
H6A H 0.4815 0.3407 0.3166 0.027 Uiso 1 1 calc R
H6B H 0.5060 0.2791 0.3528 0.027 Uiso 1 1 calc R
C7 C 0.3892(6) 0.3196(3) 0.1863(3) 0.0210(16) Uani 1 1 d .
H7 H 0.4657 0.3223 0.1928 0.025 Uiso 1 1 calc R
C8 C 0.3456(5) 0.3805(3) 0.2025(3) 0.0233(17) Uani 1 1 d .
H8A H 0.2696 0.3796 0.1969 0.028 Uiso 1 1 calc R
H8B H 0.3622 0.3904 0.2499 0.028 Uiso 1 1 calc R
C9 C 0.3889(6) 0.4273(3) 0.1574(3) 0.0315(19) Uani 1 1 d .
H9A H 0.4638 0.4311 0.1668 0.038 Uiso 1 1 calc R
H9B H 0.3562 0.4655 0.1677 0.038 Uiso 1 1 calc R
C10 C 0.3715(7) 0.4134(3) 0.0831(3) 0.039(2) Uani 1 1 d .
H10A H 0.4065 0.4434 0.0556 0.047 Uiso 1 1 calc R
H10B H 0.2968 0.4150 0.0720 0.047 Uiso 1 1 calc R
C11 C 0.4131(6) 0.3525(3) 0.0665(4) 0.034(2) Uani 1 1 d .
H11A H 0.4890 0.3527 0.0720 0.040 Uiso 1 1 calc R
H11B H 0.3961 0.3432 0.0189 0.040 Uiso 1 1 calc R
C12 C 0.3684(6) 0.3047(3) 0.1116(3) 0.0238(17) Uani 1 1 d .
H12A H 0.4002 0.2663 0.1009 0.029 Uiso 1 1 calc R
H12B H 0.2933 0.3015 0.1029 0.029 Uiso 1 1 calc R
C13 C 0.6445(5) 0.1424(3) 0.3024(3) 0.0251(17) Uani 1 1 d .
H13 H 0.6376 0.1025 0.2816 0.030 Uiso 1 1 calc R
C14 C 0.5802(6) 0.1427(3) 0.3665(3) 0.0294(19) Uani 1 1 d .
H14A H 0.5075 0.1335 0.3547 0.035 Uiso 1 1 calc R
H14B H 0.5825 0.1824 0.3871 0.035 Uiso 1 1 calc R
C15 C 0.6221(6) 0.0970(4) 0.4173(4) 0.037(2) Uani 1 1 d .
H15A H 0.5830 0.0997 0.4594 0.044 Uiso 1 1 calc R
H15B H 0.6120 0.0569 0.3987 0.044 Uiso 1 1 calc R
C16 C 0.7341(6) 0.1068(4) 0.4325(4) 0.042(2) Uani 1 1 d .
H16A H 0.7597 0.0752 0.4628 0.050 Uiso 1 1 calc R
H16B H 0.7428 0.1448 0.4564 0.050 Uiso 1 1 calc R
C17 C 0.7984(6) 0.1076(4) 0.3695(4) 0.040(2) Uani 1 1 d .
H17A H 0.7974 0.0679 0.3488 0.048 Uiso 1 1 calc R
H17B H 0.8707 0.1172 0.3820 0.048 Uiso 1 1 calc R
C18 C 0.7580(6) 0.1525(4) 0.3188(4) 0.034(2) Uani 1 1 d .
H18A H 0.7677 0.1927 0.3372 0.041 Uiso 1 1 calc R
H18B H 0.7978 0.1495 0.2770 0.041 Uiso 1 1 calc R
C19 C 0.6734(6) 0.2013(3) 0.1696(4) 0.0289(18) Uani 1 1 d .
H19 H 0.7436 0.2127 0.1867 0.035 Uiso 1 1 calc R
C20 C 0.6843(7) 0.1447(4) 0.1321(4) 0.046(2) Uani 1 1 d .
H20A H 0.6156 0.1313 0.1158 0.055 Uiso 1 1 calc R
H20B H 0.7127 0.1141 0.1629 0.055 Uiso 1 1 calc R
C21 C 0.7557(7) 0.1518(4) 0.0722(4) 0.058(3) Uani 1 1 d .
H21A H 0.8257 0.1624 0.0887 0.070 Uiso 1 1 calc R
H21B H 0.7602 0.1138 0.0478 0.070 Uiso 1 1 calc R
C22 C 0.7161(7) 0.1989(5) 0.0246(4) 0.052(3) Uani 1 1 d .
H22A H 0.7646 0.2040 -0.0127 0.063 Uiso 1 1 calc R
H22B H 0.6484 0.1871 0.0052 0.063 Uiso 1 1 calc R
C23 C 0.7056(8) 0.2557(4) 0.0620(5) 0.060(3) Uani 1 1 d .
H23A H 0.6770 0.2861 0.0311 0.072 Uiso 1 1 calc R
H23B H 0.7746 0.2691 0.0776 0.072 Uiso 1 1 calc R
C24 C 0.6359(7) 0.2501(4) 0.1224(4) 0.049(3) Uani 1 1 d .
H24A H 0.6348 0.2879 0.1472 0.059 Uiso 1 1 calc R
H24B H 0.5647 0.2413 0.1067 0.059 Uiso 1 1 calc R
C25 C 0.4809(6) 0.0398(3) 0.1827(4) 0.0280(18) Uani 1 1 d .
C26 C 0.5031(6) -0.0211(3) 0.1659(4) 0.046(2) Uani 1 1 d .
H26A H 0.4803 -0.0290 0.1195 0.070 Uiso 1 1 calc R
H26B H 0.4665 -0.0473 0.1965 0.070 Uiso 1 1 calc R
H26C H 0.5774 -0.0282 0.1704 0.070 Uiso 1 1 calc R
C27 C 0.1699(6) 0.0683(3) 0.1302(3) 0.0245(17) Uani 1 1 d .
H27 H 0.2432 0.0576 0.1409 0.029 Uiso 1 1 calc R
C28 C 0.1715(7) 0.1073(3) 0.0673(4) 0.038(2) Uani 1 1 d .
H28A H 0.2122 0.1433 0.0769 0.046 Uiso 1 1 calc R
H28B H 0.1004 0.1193 0.0549 0.046 Uiso 1 1 calc R
C29 C 0.2193(8) 0.0735(4) 0.0083(4) 0.051(3) Uani 1 1 d .
H29A H 0.2167 0.0983 -0.0326 0.061 Uiso 1 1 calc R
H29B H 0.2924 0.0646 0.0191 0.061 Uiso 1 1 calc R
C30 C 0.1616(7) 0.0167(4) -0.0050(4) 0.047(3) Uani 1 1 d .
H30A H 0.1944 -0.0048 -0.0422 0.057 Uiso 1 1 calc R
H30B H 0.0898 0.0258 -0.0191 0.057 Uiso 1 1 calc R
C31 C 0.1613(7) -0.0222(3) 0.0574(4) 0.039(2) Uani 1 1 d .
H31A H 0.2327 -0.0337 0.0698 0.047 Uiso 1 1 calc R
H31B H 0.1215 -0.0585 0.0478 0.047 Uiso 1 1 calc R
C32 C 0.1133(6) 0.0107(3) 0.1158(4) 0.033(2) Uani 1 1 d .
H32A H 0.0401 0.0192 0.1048 0.039 Uiso 1 1 calc R
H32B H 0.1159 -0.0144 0.1565 0.039 Uiso 1 1 calc R
C33 C 0.1412(6) 0.0602(3) 0.2750(4) 0.036(2) Uani 1 1 d DU
H33 H 0.0962 0.0249 0.2678 0.043 Uiso 1 1 calc R
C34 C 0.1085(10) 0.0899(5) 0.3394(4) 0.110(5) Uani 1 1 d DU
H34A H 0.0342 0.0995 0.3361 0.132 Uiso 1 1 calc R
H34B H 0.1470 0.1272 0.3453 0.132 Uiso 1 1 calc R
C35 C 0.1290(10) 0.0494(5) 0.4020(5) 0.102(4) Uani 1 1 d DU
H35A H 0.1132 0.0716 0.4434 0.122 Uiso 1 1 calc R
H35B H 0.0823 0.0149 0.3994 0.122 Uiso 1 1 calc R
C36 C 0.2390(11) 0.0283(6) 0.4061(5) 0.112(5) Uani 1 1 d DU
H36A H 0.2859 0.0624 0.4120 0.134 Uiso 1 1 calc R
H36B H 0.2485 0.0019 0.4453 0.134 Uiso 1 1 calc R
C37 C 0.2642(9) -0.0037(4) 0.3437(4) 0.079(3) Uani 1 1 d DU
H37A H 0.2183 -0.0383 0.3378 0.095 Uiso 1 1 calc R
H37B H 0.3363 -0.0179 0.3461 0.095 Uiso 1 1 calc R
C38 C 0.2497(7) 0.0387(4) 0.2846(4) 0.060(3) Uani 1 1 d DU
H38A H 0.2955 0.0731 0.2918 0.073 Uiso 1 1 calc R
H38B H 0.2711 0.0187 0.2429 0.073 Uiso 1 1 calc R
C39 C 0.0110(6) 0.2866(3) 0.2870(3) 0.0260(18) Uani 1 1 d .
H39 H -0.0574 0.3030 0.2725 0.031 Uiso 1 1 calc R
C40 C 0.0728(5) 0.3385(3) 0.3158(3) 0.0238(17) Uani 1 1 d .
H40A H 0.1408 0.3245 0.3327 0.029 Uiso 1 1 calc R
H40B H 0.0844 0.3679 0.2801 0.029 Uiso 1 1 calc R
C41 C 0.0148(6) 0.3669(3) 0.3730(4) 0.033(2) Uani 1 1 d .
H41A H -0.0505 0.3840 0.3553 0.039 Uiso 1 1 calc R
H41B H 0.0567 0.3993 0.3927 0.039 Uiso 1 1 calc R
C42 C -0.0086(6) 0.3218(3) 0.4275(3) 0.0308(19) Uani 1 1 d .
H42A H 0.0569 0.3079 0.4484 0.037 Uiso 1 1 calc R
H42B H -0.0493 0.3409 0.4629 0.037 Uiso 1 1 calc R
C43 C -0.0681(6) 0.2691(3) 0.3996(4) 0.0315(19) Uani 1 1 d .
H43A H -0.1374 0.2820 0.3839 0.038 Uiso 1 1 calc R
H43B H -0.0768 0.2396 0.4356 0.038 Uiso 1 1 calc R
C44 C -0.0109(6) 0.2411(3) 0.3408(4) 0.0283(18) Uani 1 1 d .
H44A H 0.0548 0.2239 0.3577 0.034 Uiso 1 1 calc R
H44B H -0.0533 0.2089 0.3212 0.034 Uiso 1 1 calc R
C45 C 0.0625(6) 0.3076(4) 0.1466(4) 0.036(2) Uani 1 1 d .
H45 H 0.1230 0.3343 0.1540 0.043 Uiso 1 1 calc R
C46 C 0.0750(6) 0.2769(3) 0.0782(3) 0.0294(19) Uani 1 1 d .
H46A H 0.1392 0.2533 0.0788 0.035 Uiso 1 1 calc R
H46B H 0.0163 0.2499 0.0695 0.035 Uiso 1 1 calc R
C47 C 0.0790(6) 0.3225(4) 0.0234(4) 0.042(2) Uani 1 1 d .
H47A H 0.0863 0.3028 -0.0207 0.050 Uiso 1 1 calc R
H47B H 0.1398 0.3482 0.0309 0.050 Uiso 1 1 calc R
C48 C -0.0181(7) 0.3597(4) 0.0223(4) 0.053(3) Uani 1 1 d .
H48A H -0.0139 0.3896 -0.0138 0.064 Uiso 1 1 calc R
H48B H -0.0785 0.3343 0.0122 0.064 Uiso 1 1 calc R
C49 C -0.0320(8) 0.3899(4) 0.0888(4) 0.064(3) Uani 1 1 d .
H49A H -0.0970 0.4127 0.0875 0.077 Uiso 1 1 calc R
H49B H 0.0255 0.4179 0.0970 0.077 Uiso 1 1 calc R
C50 C -0.0348(6) 0.3456(4) 0.1461(4) 0.043(2) Uani 1 1 d .
H50A H -0.0963 0.3201 0.1406 0.052 Uiso 1 1 calc R
H50B H -0.0399 0.3666 0.1895 0.052 Uiso 1 1 calc R
F1 F 0.2280(3) 0.44749(18) 0.3336(2) 0.0329(11) Uani 1 1 d .
F2 F 0.1320(4) 0.5305(2) 0.3253(2) 0.0494(14) Uani 1 1 d .
F3 F 0.2805(4) 0.52195(19) 0.2675(2) 0.0427(12) Uani 1 1 d .
F4 F 0.1405(4) 0.4683(2) 0.2366(2) 0.0479(13) Uani 1 1 d .
B1 B 0.1946(7) 0.4914(4) 0.2897(5) 0.031(2) Uani 1 1 d .
F5 F 0.7521(6) 0.3150(3) 0.2677(5) 0.170(4) Uani 1 1 d U
F6 F 0.6894(5) 0.3643(5) 0.3443(3) 0.177(4) Uani 1 1 d U
F7 F 0.7934(5) 0.4041(3) 0.2730(3) 0.101(2) Uani 1 1 d U
F8 F 0.6299(4) 0.3777(2) 0.2417(3) 0.0595(15) Uani 1 1 d U
B2 B 0.7133(8) 0.3696(6) 0.2825(6) 0.050(3) Uani 1 1 d U

loop_
_atom_site_aniso_label
_atom_site_aniso_U_11
_atom_site_aniso_U_22
_atom_site_aniso_U_33
_atom_site_aniso_U_23
_atom_site_aniso_U_13
_atom_site_aniso_U_12
Pt1 0.02010(15) 0.01558(14) 0.01925(15) -0.00149(12) 0.00291(11) 0.00039(12)
Pt2 0.02078(15) 0.01689(14) 0.01599(14) -0.00159(12) 0.00222(11) 0.00107(12)
P1 0.0254(11) 0.0163(10) 0.0130(9) -0.0001(7) 0.0011(8) 0.0002(8)
P2 0.0200(10) 0.0263(11) 0.0230(10) -0.0038(9) 0.0069(8) -0.0027(9)
P3 0.0221(11) 0.0235(11) 0.0314(12) -0.0004(9) 0.0048(9) -0.0021(9)
P4 0.0310(12) 0.0313(12) 0.0207(11) -0.0044(9) -0.0000(9) 0.0089(9)
O1 0.027(3) 0.039(4) 0.079(5) -0.001(3) 0.006(3) -0.004(3)
N1 0.021(3) 0.025(4) 0.029(4) 0.001(3) -0.008(3) 0.003(3)
C1 0.024(4) 0.014(4) 0.017(4) 0.003(3) 0.009(3) -0.001(3)
C2 0.018(4) 0.022(4) 0.020(4) 0.002(3) 0.006(3) -0.001(3)
C3 0.034(5) 0.031(5) 0.017(4) -0.001(3) 0.008(3) 0.002(4)
C4 0.033(4) 0.028(4) 0.015(4) -0.000(3) -0.002(3) -0.002(4)
C5 0.029(4) 0.020(4) 0.022(4) 0.003(3) 0.001(3) -0.008(3)
C6 0.028(4) 0.016(4) 0.024(4) 0.002(3) 0.006(3) -0.004(3)
C7 0.033(4) 0.011(4) 0.019(4) 0.000(3) 0.003(3) -0.001(3)
C8 0.026(4) 0.026(4) 0.018(4) 0.000(3) 0.002(3) -0.001(3)
C9 0.050(5) 0.018(4) 0.028(4) 0.005(3) 0.004(4) -0.005(4)
C10 0.068(7) 0.030(5) 0.019(4) 0.007(4) -0.002(4) -0.005(4)
C11 0.048(5) 0.030(5) 0.023(4) 0.001(4) 0.001(4) -0.006(4)
C12 0.033(4) 0.024(4) 0.015(4) 0.006(3) -0.003(3) -0.004(3)
C13 0.028(4) 0.024(4) 0.024(4) -0.003(3) 0.006(3) 0.000(3)
C14 0.027(4) 0.037(5) 0.024(4) -0.004(4) 0.008(3) 0.007(4)
C15 0.046(6) 0.042(5) 0.022(4) 0.010(4) 0.009(4) 0.011(4)
C16 0.057(6) 0.048(6) 0.020(5) 0.001(4) -0.011(4) 0.007(5)
C17 0.035(5) 0.048(6) 0.036(5) -0.001(4) -0.013(4) 0.009(4)
C18 0.026(5) 0.041(5) 0.035(5) -0.012(4) -0.003(4) -0.000(4)
C19 0.022(4) 0.037(5) 0.028(4) -0.003(4) 0.003(3) -0.002(4)
C20 0.061(6) 0.047(6) 0.031(5) 0.005(4) 0.023(4) 0.013(5)
C21 0.076(8) 0.062(7) 0.038(6) 0.003(5) 0.030(5) 0.005(6)
C22 0.045(6) 0.090(8) 0.023(5) 0.007(5) 0.013(4) -0.004(6)
C23 0.065(7) 0.067(8) 0.050(6) 0.026(6) 0.024(5) 0.004(6)
C24 0.068(7) 0.039(6) 0.042(6) 0.009(4) 0.024(5) -0.008(5)
C25 0.028(5) 0.026(5) 0.029(5) -0.002(4) -0.011(4) 0.004(4)
C26 0.039(6) 0.025(5) 0.075(7) -0.010(5) -0.012(5) 0.013(4)
C27 0.038(5) 0.017(4) 0.018(4) 0.001(3) -0.006(3) -0.003(3)
C28 0.057(6) 0.027(5) 0.031(5) -0.001(4) 0.001(4) -0.008(4)
C29 0.096(8) 0.034(5) 0.024(5) 0.002(4) 0.014(5) -0.021(5)
C30 0.079(7) 0.038(6) 0.025(5) 0.002(4) -0.002(5) -0.018(5)
C31 0.062(6) 0.024(5) 0.030(5) -0.002(4) -0.006(4) -0.007(4)
C32 0.042(5) 0.030(5) 0.025(4) 0.003(4) -0.002(4) -0.008(4)
C33 0.060(5) 0.021(4) 0.028(4) 0.002(3) 0.017(4) -0.002(4)
C34 0.213(12) 0.069(8) 0.051(6) 0.015(5) 0.065(7) 0.040(8)
C35 0.188(11) 0.087(9) 0.032(5) 0.004(5) 0.048(7) -0.001(8)
C36 0.197(11) 0.085(10) 0.054(6) 0.014(6) 0.004(8) -0.005(9)
C37 0.118(10) 0.069(8) 0.048(6) 0.023(5) -0.025(6) 0.003(7)
C38 0.058(6) 0.068(7) 0.054(6) 0.036(5) -0.011(5) -0.021(5)
C39 0.032(4) 0.025(4) 0.021(4) -0.005(3) 0.003(3) 0.011(3)
C40 0.023(4) 0.022(4) 0.026(4) 0.002(3) 0.004(3) -0.004(3)
C41 0.035(5) 0.030(5) 0.033(5) -0.010(4) 0.001(4) -0.005(4)
C42 0.027(4) 0.041(5) 0.024(4) -0.014(4) 0.003(3) 0.006(4)
C43 0.030(5) 0.039(5) 0.026(4) -0.001(4) 0.010(4) 0.004(4)
C44 0.030(5) 0.022(4) 0.032(5) -0.007(4) 0.010(4) -0.006(3)
C45 0.042(5) 0.040(5) 0.025(4) -0.008(4) 0.001(4) 0.010(4)
C46 0.032(5) 0.035(5) 0.022(4) 0.002(4) -0.002(3) 0.004(4)
C47 0.043(5) 0.043(6) 0.039(5) 0.007(4) 0.002(4) 0.016(4)
C48 0.064(7) 0.053(7) 0.043(6) 0.008(5) -0.001(5) 0.015(5)
C49 0.076(8) 0.064(7) 0.050(7) 0.001(6) -0.013(6) 0.044(6)
C50 0.049(6) 0.051(6) 0.031(5) 0.001(4) 0.006(4) 0.018(5)
F1 0.040(3) 0.027(3) 0.032(3) 0.008(2) 0.003(2) 0.000(2)
F2 0.043(3) 0.046(3) 0.060(3) 0.001(3) 0.012(3) 0.020(3)
F3 0.045(3) 0.036(3) 0.048(3) 0.006(2) 0.012(2) -0.006(2)
F4 0.048(3) 0.050(3) 0.045(3) 0.005(3) -0.013(3) -0.002(3)
B1 0.025(5) 0.027(5) 0.042(6) 0.004(4) -0.000(5) -0.004(4)
F5 0.090(6) 0.085(5) 0.330(11) -0.054(7) -0.106(6) 0.028(4)
F6 0.049(4) 0.420(13) 0.062(4) 0.036(6) -0.005(3) -0.034(6)
F7 0.074(4) 0.118(6) 0.108(5) 0.045(4) -0.046(4) -0.055(4)
F8 0.032(3) 0.078(4) 0.068(4) 0.007(3) -0.013(3) 0.001(3)
B2 0.030(6) 0.058(7) 0.062(7) 0.011(6) -0.008(5) -0.002(5)

loop_
_atom_type_symbol
_atom_type_description
_atom_type_scat_dispersion_real
_atom_type_scat_dispersion_imag
_atom_type_scat_source
C C .0033 .0016 'International Tables Vol C Tables 4.2.6.8 and 6.1.1.4'
H H .0000 .0000 'International Tables Vol C Tables 4.2.6.8 and 6.1.1.4'
B B .0013 .0007 'International Tables Vol C Tables 4.2.6.8 and 6.1.1.4'
F F .0171 .0103 'International Tables Vol C Tables 4.2.6.8 and 6.1.1.4'
N N .0061 .0033 'International Tables Vol C Tables 4.2.6.8 and 6.1.1.4'
O O .0106 .0060 'International Tables Vol C Tables 4.2.6.8 and 6.1.1.4'
P P .1023 .0942 'International Tables Vol C Tables 4.2.6.8 and 6.1.1.4'
Pt Pt -1.7033 8.3905 'International Tables Vol C Tables 4.2.6.8 and 6.1.1.4'

loop_
_geom_angle_atom_site_label_1
_geom_angle_atom_site_label_2
_geom_angle_atom_site_label_3
_geom_angle
N1 Pt1 P1 166.84(16)
N1 Pt1 P2 90.94(16)
P1 Pt1 P2 102.19(7)
N1 Pt1 Pt2 114.19(16)
P1 Pt1 Pt2 52.74(5)
P2 Pt1 Pt2 154.74(5)
N1 Pt1 H3 83.4(15)
P1 Pt1 H3 83.5(15)
P2 Pt1 H3 173.0(16)
Pt2 Pt1 H3 30.8(15)
P4 Pt2 P3 95.07(8)
P4 Pt2 P1 106.50(7)
P3 Pt2 P1 157.96(7)
P4 Pt2 Pt1 156.10(6)
P3 Pt2 Pt1 108.63(5)
P1 Pt2 Pt1 50.23(5)
P4 Pt2 H3 170.4(16)
P3 Pt2 H3 77.6(16)
P1 Pt2 H3 81.4(16)
Pt1 Pt2 H3 31.1(16)
C1 P1 C7 105.3(3)
C1 P1 Pt1 117.8(2)
C7 P1 Pt1 113.3(2)
C1 P1 Pt2 116.0(2)
C7 P1 Pt2 125.8(2)
Pt1 P1 Pt2 77.03(6)
C19 P2 C13 109.5(3)
C19 P2 Pt1 116.7(3)
C13 P2 Pt1 109.0(2)
C19 P2 H2 107.1
C13 P2 H2 107.1
Pt1 P2 H2 107.1
O1 P3 C33 106.7(3)
O1 P3 C27 108.1(3)
C33 P3 C27 106.4(3)
O1 P3 Pt2 112.3(2)
C33 P3 Pt2 111.8(3)
C27 P3 Pt2 111.2(2)
C45 P4 C39 107.7(3)
C45 P4 Pt2 114.5(3)
C39 P4 Pt2 122.7(3)
C45 P4 H4 103.1
C39 P4 H4 103.1
Pt2 P4 H4 103.1
P3 O1 H1 109.5
C25 N1 Pt1 178.2(6)
C6 C1 C2 109.3(5)
C6 C1 P1 116.0(5)
C2 C1 P1 111.4(5)
C6 C1 H1A 106.5
C2 C1 H1A 106.5
P1 C1 H1A 106.5
C3 C2 C1 110.7(6)
C3 C2 H2A 109.5
C1 C2 H2A 109.5
C3 C2 H2B 109.5
C1 C2 H2B 109.5
H2A C2 H2B 108.1
C2 C3 C4 111.6(6)
C2 C3 H3A 109.3
C4 C3 H3A 109.3
C2 C3 H3B 109.3
C4 C3 H3B 109.3
H3A C3 H3B 108.0
C5 C4 C3 112.8(6)
C5 C4 H4A 109.0
C3 C4 H4A 109.0
C5 C4 H4B 109.0
C3 C4 H4B 109.0
H4A C4 H4B 107.8
C4 C5 C6 110.1(6)
C4 C5 H5A 109.6
C6 C5 H5A 109.6
C4 C5 H5B 109.6
C6 C5 H5B 109.6
H5A C5 H5B 108.1
C1 C6 C5 110.9(5)
C1 C6 H6A 109.5
C5 C6 H6A 109.5
C1 C6 H6B 109.5
C5 C6 H6B 109.5
H6A C6 H6B 108.1
C8 C7 C12 110.0(5)
C8 C7 P1 115.3(5)
C12 C7 P1 110.4(4)
C8 C7 H7 106.9
C12 C7 H7 106.9
P1 C7 H7 106.9
C9 C8 C7 111.5(6)
C9 C8 H8A 109.3
C7 C8 H8A 109.3
C9 C8 H8B 109.3
C7 C8 H8B 109.3
H8A C8 H8B 108.0
C8 C9 C10 112.5(6)
C8 C9 H9A 109.1
C10 C9 H9A 109.1
C8 C9 H9B 109.1
C10 C9 H9B 109.1
H9A C9 H9B 107.8
C9 C10 C11 110.6(6)
C9 C10 H10A 109.5
C11 C10 H10A 109.5
C9 C10 H10B 109.5
C11 C10 H10B 109.5
H10A C10 H10B 108.1
C10 C11 C12 112.1(6)
C10 C11 H11A 109.2
C12 C11 H11A 109.2
C10 C11 H11B 109.2
C12 C11 H11B 109.2
H11A C11 H11B 107.9
C11 C12 C7 110.4(6)
C11 C12 H12A 109.6
C7 C12 H12A 109.6
C11 C12 H12B 109.6
C7 C12 H12B 109.6
H12A C12 H12B 108.1
C18 C13 C14 111.3(6)
C18 C13 P2 113.4(5)
C14 C13 P2 109.2(5)
C18 C13 H13 107.6
C14 C13 H13 107.6
P2 C13 H13 107.6
C13 C14 C15 110.5(6)
C13 C14 H14A 109.5
C15 C14 H14A 109.5
C13 C14 H14B 109.5
C15 C14 H14B 109.5
H14A C14 H14B 108.1
C16 C15 C14 111.1(7)
C16 C15 H15A 109.4
C14 C15 H15A 109.4
C16 C15 H15B 109.4
C14 C15 H15B 109.4
H15A C15 H15B 108.0
C15 C16 C17 112.6(6)
C15 C16 H16A 109.1
C17 C16 H16A 109.1
C15 C16 H16B 109.1
C17 C16 H16B 109.1
H16A C16 H16B 107.8
C16 C17 C18 111.6(7)
C16 C17 H17A 109.3
C18 C17 H17A 109.3
C16 C17 H17B 109.3
C18 C17 H17B 109.3
H17A C17 H17B 108.0
C13 C18 C17 111.2(7)
C13 C18 H18A 109.4
C17 C18 H18A 109.4
C13 C18 H18B 109.4
C17 C18 H18B 109.4
H18A C18 H18B 108.0
C20 C19 C24 110.6(7)
C20 C19 P2 113.8(6)
C24 C19 P2 110.3(5)
C20 C19 H19 107.3
C24 C19 H19 107.3
P2 C19 H19 107.3
C19 C20 C21 111.3(7)
C19 C20 H20A 109.4
C21 C20 H20A 109.4
C19 C20 H20B 109.4
C21 C20 H20B 109.4
H20A C20 H20B 108.0
C22 C21 C20 111.0(8)
C22 C21 H21A 109.4
C20 C21 H21A 109.4
C22 C21 H21B 109.4
C20 C21 H21B 109.4
H21A C21 H21B 108.0
C23 C22 C21 109.5(7)
C23 C22 H22A 109.8
C21 C22 H22A 109.8
C23 C22 H22B 109.8
C21 C22 H22B 109.8
H22A C22 H22B 108.2
C22 C23 C24 112.4(8)
C22 C23 H23A 109.1
C24 C23 H23A 109.1
C22 C23 H23B 109.1
C24 C23 H23B 109.1
H23A C23 H23B 107.9
C19 C24 C23 111.0(7)
C19 C24 H24A 109.4
C23 C24 H24A 109.4
C19 C24 H24B 109.4
C23 C24 H24B 109.4
H24A C24 H24B 108.0
N1 C25 C26 179.0(9)
C25 C26 H26A 109.5
C25 C26 H26B 109.5
H26A C26 H26B 109.5
C25 C26 H26C 109.5
H26A C26 H26C 109.5
H26B C26 H26C 109.5
C32 C27 C28 110.9(6)
C32 C27 P3 114.2(5)
C28 C27 P3 111.5(5)
C32 C27 H27 106.6
C28 C27 H27 106.6
P3 C27 H27 106.6
C27 C28 C29 110.3(7)
C27 C28 H28A 109.6
C29 C28 H28A 109.6
C27 C28 H28B 109.6
C29 C28 H28B 109.6
H28A C28 H28B 108.1
C30 C29 C28 110.6(7)
C30 C29 H29A 109.5
C28 C29 H29A 109.5
C30 C29 H29B 109.5
C28 C29 H29B 109.5
H29A C29 H29B 108.1
C29 C30 C31 111.2(7)
C29 C30 H30A 109.4
C31 C30 H30A 109.4
C29 C30 H30B 109.4
C31 C30 H30B 109.4
H30A C30 H30B 108.0
C30 C31 C32 110.2(7)
C30 C31 H31A 109.6
C32 C31 H31A 109.6
C30 C31 H31B 109.6
C32 C31 H31B 109.6
H31A C31 H31B 108.1
C27 C32 C31 111.1(6)
C27 C32 H32A 109.4
C31 C32 H32A 109.4
C27 C32 H32B 109.4
C31 C32 H32B 109.4
H32A C32 H32B 108.0
C38 C33 C34 108.4(8)
C38 C33 P3 113.8(5)
C34 C33 P3 111.5(6)
C38 C33 H33 107.7
C34 C33 H33 107.7
P3 C33 H33 107.7
C33 C34 C35 111.4(8)
C33 C34 H34A 109.3
C35 C34 H34A 109.3
C33 C34 H34B 109.3
C35 C34 H34B 109.3
H34A C34 H34B 108.0
C36 C35 C34 112.0(10)
C36 C35 H35A 109.2
C34 C35 H35A 109.2
C36 C35 H35B 109.2
C34 C35 H35B 109.2
H35A C35 H35B 107.9
C37 C36 C35 109.7(10)
C37 C36 H36A 109.7
C35 C36 H36A 109.7
C37 C36 H36B 109.7
C35 C36 H36B 109.7
H36A C36 H36B 108.2
C36 C37 C38 108.0(9)
C36 C37 H37A 110.1
C38 C37 H37A 110.1
C36 C37 H37B 110.1
C38 C37 H37B 110.1
H37A C37 H37B 108.4
C33 C38 C37 113.8(8)
C33 C38 H38A 108.8
C37 C38 H38A 108.8
C33 C38 H38B 108.8
C37 C38 H38B 108.8
H38A C38 H38B 107.7
C44 C39 C40 111.3(6)
C44 C39 P4 111.7(5)
C40 C39 P4 114.9(5)
C44 C39 H39 106.1
C40 C39 H39 106.1
P4 C39 H39 106.1
C41 C40 C39 110.0(6)
C41 C40 H40A 109.7
C39 C40 H40A 109.7
C41 C40 H40B 109.7
C39 C40 H40B 109.7
H40A C40 H40B 108.2
C40 C41 C42 110.8(6)
C40 C41 H41A 109.5
C42 C41 H41A 109.5
C40 C41 H41B 109.5
C42 C41 H41B 109.5
H41A C41 H41B 108.1
C43 C42 C41 112.0(6)
C43 C42 H42A 109.2
C41 C42 H42A 109.2
C43 C42 H42B 109.2
C41 C42 H42B 109.2
H42A C42 H42B 107.9
C42 C43 C44 110.7(6)
C42 C43 H43A 109.5
C44 C43 H43A 109.5
C42 C43 H43B 109.5
C44 C43 H43B 109.5
H43A C43 H43B 108.1
C39 C44 C43 110.8(6)
C39 C44 H44A 109.5
C43 C44 H44A 109.5
C39 C44 H44B 109.5
C43 C44 H44B 109.5
H44A C44 H44B 108.1
C50 C45 C46 110.6(6)
C50 C45 P4 113.1(6)
C46 C45 P4 109.4(5)
C50 C45 H45 107.9
C46 C45 H45 107.9
P4 C45 H45 107.9
C47 C46 C45 109.5(7)
C47 C46 H46A 109.8
C45 C46 H46A 109.8
C47 C46 H46B 109.8
C45 C46 H46B 109.8
H46A C46 H46B 108.2
C46 C47 C48 110.6(7)
C46 C47 H47A 109.5
C48 C47 H47A 109.5
C46 C47 H47B 109.5
C48 C47 H47B 109.5
H47A C47 H47B 108.1
C49 C48 C47 110.8(7)
C49 C48 H48A 109.5
C47 C48 H48A 109.5
C49 C48 H48B 109.5
C47 C48 H48B 109.5
H48A C48 H48B 108.1
C48 C49 C50 111.2(8)
C48 C49 H49A 109.4
C50 C49 H49A 109.4
C48 C49 H49B 109.4
C50 C49 H49B 109.4
H49A C49 H49B 108.0
C49 C50 C45 110.2(7)
C49 C50 H50A 109.6
C45 C50 H50A 109.6
C49 C50 H50B 109.6
C45 C50 H50B 109.6
H50A C50 H50B 108.1
F4 B1 F1 111.2(7)
F4 B1 F3 110.5(8)
F1 B1 F3 108.4(7)
F4 B1 F2 109.9(7)
F1 B1 F2 108.2(7)
F3 B1 F2 108.7(7)
F6 B2 F7 113.6(11)
F6 B2 F8 112.4(9)
F7 B2 F8 117.3(10)
F6 B2 F5 102.5(11)
F7 B2 F5 102.2(10)
F8 B2 F5 106.7(10)

loop_
_geom_bond_atom_site_label_1
_geom_bond_atom_site_label_2
_geom_bond_distance
Pt1 N1 2.083(6)
Pt1 P1 2.2275(18)
Pt1 P2 2.2618(19)
Pt1 Pt2 2.8239(4)
Pt1 H3 1.66(3)
Pt2 P4 2.271(2)
Pt2 P3 2.302(2)
Pt2 P1 2.3064(19)
Pt2 H3 1.64(3)
P1 C1 1.829(7)
P1 C7 1.847(7)
P2 C19 1.828(7)
P2 C13 1.836(7)
P2 H2 1.0000
P3 O1 1.596(5)
P3 C33 1.821(7)
P3 C27 1.822(7)
P4 C45 1.807(8)
P4 C39 1.815(7)
P4 H4 1.0000
O1 H1 0.8400
N1 C25 1.143(9)
C1 C6 1.523(9)
C1 C2 1.556(8)
C1 H1A 1.0000
C2 C3 1.523(9)
C2 H2A 0.9900
C2 H2B 0.9900
C3 C4 1.533(9)
C3 H3A 0.9900
C3 H3B 0.9900
C4 C5 1.516(9)
C4 H4A 0.9900
C4 H4B 0.9900
C5 C6 1.538(9)
C5 H5A 0.9900
C5 H5B 0.9900
C6 H6A 0.9900
C6 H6B 0.9900
C7 C8 1.530(9)
C7 C12 1.544(8)
C7 H7 1.0000
C8 C9 1.506(9)
C8 H8A 0.9900
C8 H8B 0.9900
C9 C10 1.522(9)
C9 H9A 0.9900
C9 H9B 0.9900
C10 C11 1.523(10)
C10 H10A 0.9900
C10 H10B 0.9900
C11 C12 1.530(9)
C11 H11A 0.9900
C11 H11B 0.9900
C12 H12A 0.9900
C12 H12B 0.9900
C13 C18 1.519(9)
C13 C14 1.538(9)
C13 H13 1.0000
C14 C15 1.540(9)
C14 H14A 0.9900
C14 H14B 0.9900
C15 C16 1.497(10)
C15 H15A 0.9900
C15 H15B 0.9900
C16 C17 1.520(10)
C16 H16A 0.9900
C16 H16B 0.9900
C17 C18 1.520(10)
C17 H17A 0.9900
C17 H17B 0.9900
C18 H18A 0.9900
C18 H18B 0.9900
C19 C20 1.493(10)
C19 C24 1.524(10)
C19 H19 1.0000
C20 C21 1.534(10)
C20 H20A 0.9900
C20 H20B 0.9900
C21 C22 1.511(11)
C21 H21A 0.9900
C21 H21B 0.9900
C22 C23 1.495(12)
C22 H22A 0.9900
C22 H22B 0.9900
C23 C24 1.526(10)
C23 H23A 0.9900
C23 H23B 0.9900
C24 H24A 0.9900
C24 H24B 0.9900
C25 C26 1.452(10)
C26 H26A 0.9800
C26 H26B 0.9800
C26 H26C 0.9800
C27 C32 1.523(9)
C27 C28 1.532(9)
C27 H27 1.0000
C28 C29 1.544(10)
C28 H28A 0.9900
C28 H28B 0.9900
C29 C30 1.510(10)
C29 H29A 0.9900
C29 H29B 0.9900
C30 C31 1.524(10)
C30 H30A 0.9900
C30 H30B 0.9900
C31 C32 1.525(10)
C31 H31A 0.9900
C31 H31B 0.9900
C32 H32A 0.9900
C32 H32B 0.9900
C33 C38 1.498(9)
C33 C34 1.517(9)
C33 H33 1.0000
C34 C35 1.565(10)
C34 H34A 0.9900
C34 H34B 0.9900
C35 C36 1.507(11)
C35 H35A 0.9900
C35 H35B 0.9900
C36 C37 1.481(10)
C36 H36A 0.9900
C36 H36B 0.9900
C37 C38 1.528(9)
C37 H37A 0.9900
C37 H37B 0.9900
C38 H38A 0.9900
C38 H38B 0.9900
C39 C44 1.519(9)
C39 C40 1.530(9)
C39 H39 1.0000
C40 C41 1.520(9)
C40 H40A 0.9900
C40 H40B 0.9900
C41 C42 1.527(10)
C41 H41A 0.9900
C41 H41B 0.9900
C42 C43 1.521(10)
C42 H42A 0.9900
C42 H42B 0.9900
C43 C44 1.535(9)
C43 H43A 0.9900
C43 H43B 0.9900
C44 H44A 0.9900
C44 H44B 0.9900
C45 C50 1.528(10)
C45 C46 1.542(9)
C45 H45 1.0000
C46 C47 1.506(10)
C46 H46A 0.9900
C46 H46B 0.9900
C47 C48 1.517(10)
C47 H47A 0.9900
C47 H47B 0.9900
C48 C49 1.506(11)
C48 H48A 0.9900
C48 H48B 0.9900
C49 C50 1.522(11)
C49 H49A 0.9900
C49 H49B 0.9900
C50 H50A 0.9900
C50 H50B 0.9900
F1 B1 1.389(10)
F2 B1 1.406(10)
F3 B1 1.392(10)
F4 B1 1.360(10)
F5 B2 1.372(13)
F6 B2 1.280(13)
F7 B2 1.318(12)
F8 B2 1.351(11)

loop_
_geom_torsion_atom_site_label_1
_geom_torsion_atom_site_label_2
_geom_torsion_atom_site_label_3
_geom_torsion_atom_site_label_4
_geom_torsion
N1 Pt1 Pt2 P4 -163.1(2)
P1 Pt1 Pt2 P4 15.02(14)
P2 Pt1 Pt2 P4 22.82(17)
N1 Pt1 Pt2 P3 9.09(18)
P1 Pt1 Pt2 P3 -172.76(8)
P2 Pt1 Pt2 P3 -164.96(13)
N1 Pt1 Pt2 P1 -178.15(18)
P2 Pt1 Pt2 P1 7.80(13)
N1 Pt1 P1 C1 120.2(8)
P2 Pt1 P1 C1 -63.9(2)
Pt2 Pt1 P1 C1 112.7(3)
N1 Pt1 P1 C7 -116.3(8)
P2 Pt1 P1 C7 59.7(3)
Pt2 Pt1 P1 C7 -123.7(3)
N1 Pt1 P1 Pt2 7.4(7)
P2 Pt1 P1 Pt2 -176.60(6)
P4 Pt2 P1 C1 71.4(3)
P3 Pt2 P1 C1 -96.3(3)
Pt1 Pt2 P1 C1 -114.9(3)
P4 Pt2 P1 C7 -64.1(3)
P3 Pt2 P1 C7 128.1(3)
Pt1 Pt2 P1 C7 109.6(3)
P4 Pt2 P1 Pt1 -173.71(6)
P3 Pt2 P1 Pt1 18.6(2)
N1 Pt1 P2 C19 71.3(3)
P1 Pt1 P2 C19 -107.7(3)
Pt2 Pt1 P2 C19 -114.1(3)
N1 Pt1 P2 C13 -53.3(3)
P1 Pt1 P2 C13 127.7(2)
Pt2 Pt1 P2 C13 121.3(3)
P4 Pt2 P3 O1 2.2(2)
P1 Pt2 P3 O1 170.4(3)
Pt1 Pt2 P3 O1 -174.6(2)
P4 Pt2 P3 C33 -117.7(3)
P1 Pt2 P3 C33 50.5(3)
Pt1 Pt2 P3 C33 65.5(3)
P4 Pt2 P3 C27 123.5(3)
P1 Pt2 P3 C27 -68.3(3)
Pt1 Pt2 P3 C27 -53.3(3)
P3 Pt2 P4 C45 -121.2(3)
P1 Pt2 P4 C45 63.4(3)
Pt1 Pt2 P4 C45 51.4(3)
P3 Pt2 P4 C39 105.3(3)
P1 Pt2 P4 C39 -70.1(3)
Pt1 Pt2 P4 C39 -82.1(3)
P1 Pt1 N1 C25 -16(20)
P2 Pt1 N1 C25 168(19)
Pt2 Pt1 N1 C25 -10(19)
C7 P1 C1 C6 -56.1(6)
Pt1 P1 C1 C6 71.5(5)
Pt2 P1 C1 C6 160.0(4)
C7 P1 C1 C2 178.1(5)
Pt1 P1 C1 C2 -54.3(5)
Pt2 P1 C1 C2 34.2(5)
C6 C1 C2 C3 57.9(7)
P1 C1 C2 C3 -172.7(5)
C1 C2 C3 C4 -54.2(8)
C2 C3 C4 C5 53.2(8)
C3 C4 C5 C6 -54.1(8)
C2 C1 C6 C5 -59.9(7)
P1 C1 C6 C5 173.3(5)
C4 C5 C6 C1 58.1(8)
C1 P1 C7 C8 -44.1(6)
Pt1 P1 C7 C8 -174.3(4)
Pt2 P1 C7 C8 95.1(5)
C1 P1 C7 C12 -169.6(5)
Pt1 P1 C7 C12 60.3(5)
Pt2 P1 C7 C12 -30.3(6)
C12 C7 C8 C9 -56.3(8)
P1 C7 C8 C9 178.0(5)
C7 C8 C9 C10 55.9(9)
C8 C9 C10 C11 -54.2(9)
C9 C10 C11 C12 54.5(9)
C10 C11 C12 C7 -56.2(8)
C8 C7 C12 C11 56.2(8)
P1 C7 C12 C11 -175.5(5)
C19 P2 C13 C18 49.7(6)
Pt1 P2 C13 C18 178.4(4)
C19 P2 C13 C14 174.4(5)
Pt1 P2 C13 C14 -56.8(5)
C18 C13 C14 C15 -55.5(8)
P2 C13 C14 C15 178.5(5)
C13 C14 C15 C16 55.1(9)
C14 C15 C16 C17 -55.0(9)
C15 C16 C17 C18 54.7(10)
C14 C13 C18 C17 55.4(8)
P2 C13 C18 C17 179.1(5)
C16 C17 C18 C13 -54.3(9)
C13 P2 C19 C20 61.0(7)
Pt1 P2 C19 C20 -63.4(6)
C13 P2 C19 C24 -174.2(6)
Pt1 P2 C19 C24 61.5(6)
C24 C19 C20 C21 55.7(10)
P2 C19 C20 C21 -179.5(6)
C19 C20 C21 C22 -57.9(11)
C20 C21 C22 C23 57.1(11)
C21 C22 C23 C24 -56.5(11)
C20 C19 C24 C23 -54.3(10)
P2 C19 C24 C23 179.0(6)
C22 C23 C24 C19 55.5(11)
Pt1 N1 C25 C26 -20(67)
O1 P3 C27 C32 -53.7(6)
C33 P3 C27 C32 60.6(6)
Pt2 P3 C27 C32 -177.5(5)
O1 P3 C27 C28 73.0(6)
C33 P3 C27 C28 -172.7(5)
Pt2 P3 C27 C28 -50.8(6)
C32 C27 C28 C29 -55.8(9)
P3 C27 C28 C29 175.7(6)
C27 C28 C29 C30 56.4(10)
C28 C29 C30 C31 -57.6(10)
C29 C30 C31 C32 57.7(10)
C28 C27 C32 C31 56.6(9)
P3 C27 C32 C31 -176.4(5)
C30 C31 C32 C27 -56.9(9)
O1 P3 C33 C38 170.1(6)
C27 P3 C33 C38 54.9(7)
Pt2 P3 C33 C38 -66.7(7)
O1 P3 C33 C34 -66.9(8)
C27 P3 C33 C34 177.8(7)
Pt2 P3 C33 C34 56.2(8)
C38 C33 C34 C35 -51.4(12)
P3 C33 C34 C35 -177.4(8)
C33 C34 C35 C36 53.4(15)
C34 C35 C36 C37 -57.6(14)
C35 C36 C37 C38 60.0(13)
C34 C33 C38 C37 57.7(11)
P3 C33 C38 C37 -177.8(7)
C36 C37 C38 C33 -62.5(12)
C45 P4 C39 C44 168.2(5)
Pt2 P4 C39 C44 -55.6(6)
C45 P4 C39 C40 -63.7(6)
Pt2 P4 C39 C40 72.4(6)
C44 C39 C40 C41 -57.8(8)
P4 C39 C40 C41 174.0(5)
C39 C40 C41 C42 56.6(8)
C40 C41 C42 C43 -56.1(8)
C41 C42 C43 C44 54.7(8)
C40 C39 C44 C43 56.9(8)
P4 C39 C44 C43 -173.2(5)
C42 C43 C44 C39 -54.8(8)
C39 P4 C45 C50 -38.9(7)
Pt2 P4 C45 C50 -179.1(5)
C39 P4 C45 C46 -162.6(5)
Pt2 P4 C45 C46 57.2(6)
C50 C45 C46 C47 57.9(9)
P4 C45 C46 C47 -176.9(5)
C45 C46 C47 C48 -58.6(9)
C46 C47 C48 C49 58.7(10)
C47 C48 C49 C50 -57.0(11)
C48 C49 C50 C45 56.0(10)
C46 C45 C50 C49 -56.3(10)
P4 C45 C50 C49 -179.4(6)
